data_4109034
loop_
_publ_author_name
'Alana L. Keen'
'Meghan Doster'
'Samuel A. Johnson'

_publ_section_title
;
 1,4-Shifts in a Dinuclear Ni(I) Biarylyl Complex: A Mechanistic Study of
 C-H Bond Activation by Monovalent Nickel
;
_journal_name_full 'Journal of the American Chemical Society'
_journal_page_first 810
_journal_page_last 819
_journal_paper_doi 10.1021/ja067112w
_journal_volume 129
_journal_year 2007
_chemical_compound_source 'synthesis as described'
_chemical_formula_moiety 'C36 H51 F6 Ni3 P3'
_chemical_formula_sum 'C36 H51 F6 Ni3 P3'
_chemical_formula_weight 866.81
_chemical_name_systematic
;
 ?
;
_space_group_IT_number 14
_symmetry_cell_setting monoclinic
_symmetry_Int_Tables_number 14
_symmetry_space_group_name_Hall '-P 2yn'
_symmetry_space_group_name_H-M 'P 1 21/n 1'
_atom_sites_solution_hydrogens geom
_atom_sites_solution_primary direct
_atom_sites_solution_secondary difmap
_audit_creation_date 2006-08-31T13:44:31-00:00
_audit_creation_method 'WinGX routine CIF_UPDATE'
_cell_angle_alpha 90
_cell_angle_beta 95.076(4)
_cell_angle_gamma 90
_cell_formula_units_Z 4
_cell_length_a 12.420(3)
_cell_length_b 14.719(3)
_cell_length_c 21.426(5)
_cell_measurement_reflns_used 6681
_cell_measurement_temperature 223(2)
_cell_measurement_theta_max 27.47
_cell_measurement_theta_min 2.29
_cell_measurement_wavelength 0.71073
_cell_volume 3901.5(15)
_computing_cell_refinement 'Bruker SMART'
_computing_data_collection 'Bruker SMART'
_computing_data_reduction 'Bruker SAINT'
_computing_molecular_graphics 'Bruker SHELXTL'
_computing_publication_material 'Bruker SHELXTL'
_computing_structure_refinement 'SHELXL-97 (Sheldrick, 1997)'
_computing_structure_solution 'Bruker SHELXTL'
_diffrn_ambient_temperature 223(2)
_diffrn_measured_fraction_theta_full 0.998
_diffrn_measured_fraction_theta_max 0.998
_diffrn_measurement_device_type 'CCD area detector'
_diffrn_measurement_method 'phi and omega scans'
_diffrn_radiation_monochromator graphite
_diffrn_radiation_probe x-ray
_diffrn_radiation_type MoK\a
_diffrn_radiation_wavelength 0.71073
_diffrn_reflns_av_R_equivalents 0.0264
_diffrn_reflns_av_unetI/netI 0.0228
_diffrn_reflns_limit_h_max 15
_diffrn_reflns_limit_h_min -16
_diffrn_reflns_limit_k_max 19
_diffrn_reflns_limit_k_min -19
_diffrn_reflns_limit_l_max 27
_diffrn_reflns_limit_l_min -27
_diffrn_reflns_number 37187
_diffrn_reflns_theta_full 27.5
_diffrn_reflns_theta_max 27.5
_diffrn_reflns_theta_min 1.83
_exptl_absorpt_coefficient_mu 1.609
_exptl_absorpt_correction_T_max 0.8181
_exptl_absorpt_correction_T_min 0.6891
_exptl_absorpt_correction_type multi-scan
_exptl_absorpt_process_details 'SADABS, BRUKER 2001'
_exptl_crystal_colour brown
_exptl_crystal_density_diffrn 1.476
_exptl_crystal_description block
_exptl_crystal_F_000 1800
_exptl_crystal_size_max 0.25
_exptl_crystal_size_mid 0.23
_exptl_crystal_size_min 0.13
_refine_diff_density_max 1.529
_refine_diff_density_min -0.556
_refine_diff_density_rms 0.089
_refine_ls_extinction_method none
_refine_ls_goodness_of_fit_ref 1.049
_refine_ls_hydrogen_treatment constr
_refine_ls_matrix_type full
_refine_ls_number_parameters 428
_refine_ls_number_reflns 8938
_refine_ls_number_restraints 0
_refine_ls_restrained_S_all 1.049
_refine_ls_R_factor_all 0.0537
_refine_ls_R_factor_gt 0.0442
_refine_ls_shift/su_max 0.001
_refine_ls_shift/su_mean 0
_refine_ls_structure_factor_coef Fsqd
_refine_ls_weighting_details 'calc w=1/[\s^2^(Fo^2^)+(0.0747P)^2^+3.6223P] where P=(Fo^2^+2Fc^2^)/3'
_refine_ls_weighting_scheme calc
_refine_ls_wR_factor_gt 0.1275
_refine_ls_wR_factor_ref 0.1364
_reflns_number_gt 7395
_reflns_number_total 8938
_reflns_threshold_expression >2sigma(I)
_cod_data_source_file ja067112wsi20061116_032902.cif
_cod_data_source_block ak2
_cod_original_cell_volume 3901.8(15)
_cod_database_code 4109034

loop_
_symmetry_equiv_pos_as_xyz
'x, y, z'
'-x+1/2, y+1/2, -z+1/2'
'-x, -y, -z'
'x-1/2, -y-1/2, z-1/2'

loop_
_atom_site_label
_atom_site_type_symbol
_atom_site_fract_x
_atom_site_fract_y
_atom_site_fract_z
_atom_site_U_iso_or_equiv
_atom_site_adp_type
_atom_site_occupancy
_atom_site_symmetry_multiplicity
_atom_site_calc_flag
_atom_site_refinement_flags
_atom_site_disorder_assembly
_atom_site_disorder_group
Ni1 Ni 0.46021(3) 0.13914(2) 0.177657(18) 0.04009(11) Uani 1 1 d . A .
Ni2 Ni 0.47456(3) 0.03608(2) 0.263571(17) 0.03623(11) Uani 1 1 d . A .
Ni3 Ni 0.46775(3) 0.15162(2) 0.341062(18) 0.03929(11) Uani 1 1 d . A .
P1 P 0.49932(7) 0.24502(6) 0.11302(4) 0.0504(2) Uani 1 1 d . . .
P2 P 0.51105(8) -0.10802(6) 0.27106(5) 0.0558(2) Uani 1 1 d . . .
P3 P 0.50689(8) 0.26708(6) 0.40172(5) 0.0595(2) Uani 1 1 d . A .
F1 F 0.2476(2) 0.04544(18) 0.03140(11) 0.0813(7) Uani 1 1 d . A .
F2 F 0.0649(2) 0.08634(18) 0.08515(13) 0.0831(7) Uani 1 1 d . . .
F3 F 0.2899(2) 0.06288(19) 0.48635(11) 0.0799(7) Uani 1 1 d . . .
F4 F 0.0972(2) 0.1017(2) 0.42393(13) 0.0895(8) Uani 1 1 d . A .
F5 F 0.88405(17) 0.09773(19) 0.34023(13) 0.0809(7) Uani 1 1 d . A .
F6 F 0.88102(16) 0.08713(17) 0.21653(13) 0.0751(7) Uani 1 1 d . . .
C1 C 0.3538(2) 0.04749(18) 0.19769(14) 0.0403(6) Uani 1 1 d . . .
C2 C 0.3478(3) 0.0401(2) 0.13085(16) 0.0492(7) Uani 1 1 d . A .
H2 H 0.4101 0.0251 0.1112 0.059 Uiso 1 1 calc R . .
C3 C 0.2505(3) 0.0549(2) 0.09460(17) 0.0572(8) Uani 1 1 d . . .
C4 C 0.1583(3) 0.0737(2) 0.12155(18) 0.0580(9) Uani 1 1 d . A .
C5 C 0.1581(3) 0.0790(2) 0.18587(18) 0.0510(8) Uani 1 1 d . . .
H5A H 0.0933 0.0909 0.2039 0.061 Uiso 1 1 calc R A .
C6 C 0.2539(2) 0.06655(18) 0.22431(15) 0.0414(6) Uani 1 1 d . A .
C7 C 0.2605(2) 0.06964(18) 0.29256(15) 0.0413(6) Uani 1 1 d . . .
C8 C 0.3651(2) 0.05218(18) 0.32446(14) 0.0407(6) Uani 1 1 d . A .
C9 C 0.3720(3) 0.0501(2) 0.39057(15) 0.0475(7) Uani 1 1 d . . .
H9 H 0.4388 0.0382 0.4132 0.057 Uiso 1 1 calc R A .
C10 C 0.2810(3) 0.0657(3) 0.42268(17) 0.0580(9) Uani 1 1 d . A .
C11 C 0.1836(3) 0.0841(3) 0.39113(19) 0.0606(9) Uani 1 1 d . . .
C12 C 0.1714(3) 0.0860(2) 0.32674(18) 0.0530(8) Uani 1 1 d . A .
H12A H 0.1033 0.0982 0.3057 0.064 Uiso 1 1 calc R . .
C13 C 0.5936(2) 0.12623(19) 0.29797(14) 0.0405(6) Uani 1 1 d . . .
C14 C 0.6943(3) 0.1184(2) 0.33494(17) 0.0515(7) Uani 1 1 d . A .
H14A H 0.6969 0.1224 0.3788 0.062 Uiso 1 1 calc R . .
C15 C 0.7870(3) 0.1051(2) 0.30637(19) 0.0567(8) Uani 1 1 d . . .
C16 C 0.7848(3) 0.0996(2) 0.24197(19) 0.0543(8) Uani 1 1 d . A .
C17 C 0.6914(3) 0.1072(2) 0.20476(17) 0.0510(7) Uani 1 1 d . . .
H17A H 0.6926 0.1039 0.161 0.061 Uiso 1 1 calc R A .
C18 C 0.5910(2) 0.1201(2) 0.23137(15) 0.0421(6) Uani 1 1 d . A .
C19 C 0.5653(4) 0.3446(3) 0.1505(3) 0.0844(14) Uani 1 1 d . . .
H19A H 0.6358 0.3267 0.1711 0.101 Uiso 1 1 calc R . .
H19B H 0.5778 0.3899 0.1184 0.101 Uiso 1 1 calc R . .
C20 C 0.4983(6) 0.3866(4) 0.1984(3) 0.116(2) Uani 1 1 d . . .
H20A H 0.5361 0.4387 0.2175 0.174 Uiso 1 1 calc R . .
H20B H 0.4864 0.3421 0.2306 0.174 Uiso 1 1 calc R . .
H20C H 0.4292 0.4059 0.1781 0.174 Uiso 1 1 calc R . .
C21 C 0.5911(4) 0.2138(4) 0.0538(2) 0.0837(14) Uani 1 1 d . . .
H21A H 0.5941 0.2638 0.0238 0.1 Uiso 1 1 calc R . .
H21B H 0.6641 0.2051 0.0744 0.1 Uiso 1 1 calc R . .
C22 C 0.5561(6) 0.1284(5) 0.0191(3) 0.128(3) Uani 1 1 d . . .
H22A H 0.6072 0.1142 -0.0112 0.192 Uiso 1 1 calc R . .
H22B H 0.4849 0.1374 -0.0024 0.192 Uiso 1 1 calc R . .
H22C H 0.5537 0.0786 0.0486 0.192 Uiso 1 1 calc R . .
C23 C 0.3802(3) 0.2910(3) 0.0668(2) 0.0703(11) Uani 1 1 d . . .
H23A H 0.3428 0.2404 0.0445 0.084 Uiso 1 1 calc R . .
H23B H 0.3311 0.3153 0.0961 0.084 Uiso 1 1 calc R . .
C24 C 0.3981(4) 0.3646(4) 0.0193(2) 0.0912(16) Uani 1 1 d . . .
H24A H 0.3291 0.3831 -0.0015 0.137 Uiso 1 1 calc R . .
H24B H 0.4439 0.3413 -0.0114 0.137 Uiso 1 1 calc R . .
H24C H 0.4329 0.4165 0.0405 0.137 Uiso 1 1 calc R . .
C27 C 0.4086(6) -0.1911(5) 0.2567(3) 0.0833(17) Uiso 0.75 1 d P A 1
C28 C 0.3076(5) -0.1818(3) 0.2899(4) 0.120(3) Uani 1 1 d . . .
C29 C 0.6183(5) -0.1497(4) 0.2233(3) 0.0781(16) Uiso 0.75 1 d P A 1
C30 C 0.5816(6) -0.1417(5) 0.1527(3) 0.112(2) Uani 1 1 d . . .
C33 C 0.6049(4) 0.2448(3) 0.4706(2) 0.0847(14) Uani 1 1 d . . .
H33A H 0.6782 0.2461 0.457 0.102 Uiso 1 1 calc R . .
H33B H 0.5996 0.2939 0.5011 0.102 Uiso 1 1 calc R . .
C34 C 0.5882(4) 0.1558(4) 0.5024(2) 0.0878(14) Uani 1 1 d . . .
H34A H 0.6421 0.1487 0.5376 0.132 Uiso 1 1 calc R . .
H34B H 0.5949 0.1066 0.4729 0.132 Uiso 1 1 calc R . .
H34C H 0.5166 0.1545 0.5172 0.132 Uiso 1 1 calc R . .
C35 C 0.3872(5) 0.3063(5) 0.4394(3) 0.121(2) Uani 1 1 d . . .
H35A H 0.3709 0.2622 0.4716 0.146 Uiso 1 1 calc R . .
H35B H 0.4041 0.3644 0.4604 0.146 Uiso 1 1 calc R . .
C36 C 0.2913(4) 0.3177(4) 0.3949(3) 0.106(2) Uani 1 1 d . . .
H36A H 0.2308 0.3375 0.4172 0.159 Uiso 1 1 calc R . .
H36B H 0.2737 0.2603 0.3742 0.159 Uiso 1 1 calc R . .
H36C H 0.306 0.3629 0.3638 0.159 Uiso 1 1 calc R . .
C31 C 0.5598(7) 0.3706(4) 0.3689(4) 0.129(3) Uani 1 1 d . . .
C32A C 0.6245(9) 0.4393(8) 0.4027(5) 0.090(3) Uiso 0.5 1 d P B 1
C32B C 0.6521(11) 0.3649(9) 0.3536(6) 0.100(3) Uiso 0.5 1 d P B 2
C25B C 0.6415(13) -0.1401(11) 0.3063(8) 0.064(4) Uiso 0.25 1 d P A 2
C29B C 0.5059(18) -0.1753(15) 0.1903(10) 0.089(5) Uiso 0.25 1 d P A 2
C26 C 0.6107(7) -0.2253(6) 0.3720(4) 0.098(2) Uiso 0.75 1 d P A 1
C26B C 0.6452(11) -0.1165(9) 0.3738(6) 0.046(3) Uiso 0.25 1 d P A 2
C27B C 0.4085(15) -0.1825(12) 0.3103(8) 0.068(4) Uiso 0.25 1 d P A 2
C25 C 0.5841(6) -0.1289(4) 0.3556(3) 0.0776(15) Uiso 0.75 1 d P A 1

loop_
_atom_site_aniso_label
_atom_site_aniso_U_11
_atom_site_aniso_U_22
_atom_site_aniso_U_33
_atom_site_aniso_U_23
_atom_site_aniso_U_13
_atom_site_aniso_U_12
Ni1 0.0384(2) 0.0357(2) 0.0466(2) 0.00341(15) 0.00652(15) -0.00314(14)
Ni2 0.03487(19) 0.02972(18) 0.0447(2) -0.00125(13) 0.00705(14) 0.00132(13)
Ni3 0.0366(2) 0.03376(19) 0.0479(2) -0.00568(14) 0.00575(15) 0.00069(14)
P1 0.0463(4) 0.0485(5) 0.0573(5) 0.0124(4) 0.0096(4) -0.0051(3)
P2 0.0665(6) 0.0358(4) 0.0670(6) 0.0031(4) 0.0159(4) 0.0136(4)
P3 0.0634(6) 0.0410(4) 0.0715(6) -0.0170(4) -0.0096(5) 0.0061(4)
F1 0.0995(19) 0.0874(17) 0.0534(12) 0.0033(11) -0.0127(12) -0.0100(14)
F2 0.0676(14) 0.0832(17) 0.0922(17) 0.0231(14) -0.0278(13) -0.0028(12)
F3 0.0877(17) 0.0990(18) 0.0569(13) -0.0051(12) 0.0284(12) -0.0005(14)
F4 0.0637(14) 0.115(2) 0.0967(18) -0.0145(16) 0.0433(13) 0.0084(14)
F5 0.0373(11) 0.1014(19) 0.1016(18) -0.0083(15) -0.0075(11) 0.0091(11)
F6 0.0396(10) 0.0828(16) 0.1066(18) 0.0017(13) 0.0267(11) 0.0070(10)
C1 0.0417(15) 0.0276(12) 0.0514(16) 0.0018(11) 0.0026(12) -0.0034(11)
C2 0.0540(18) 0.0388(15) 0.0551(18) -0.0009(13) 0.0057(14) -0.0087(13)
C3 0.071(2) 0.0451(17) 0.0529(19) 0.0043(14) -0.0058(16) -0.0105(16)
C4 0.0534(19) 0.0445(17) 0.072(2) 0.0124(16) -0.0155(17) -0.0062(14)
C5 0.0427(16) 0.0327(14) 0.077(2) 0.0072(14) -0.0002(15) -0.0025(12)
C6 0.0390(14) 0.0248(12) 0.0603(18) 0.0026(12) 0.0041(12) -0.0018(10)
C7 0.0371(14) 0.0267(12) 0.0612(18) -0.0006(12) 0.0102(12) -0.0006(10)
C8 0.0408(14) 0.0291(13) 0.0535(16) -0.0034(11) 0.0111(12) -0.0021(11)
C9 0.0486(17) 0.0426(16) 0.0525(17) -0.0038(13) 0.0114(14) -0.0017(13)
C10 0.067(2) 0.057(2) 0.0532(19) -0.0062(15) 0.0215(17) -0.0059(17)
C11 0.0516(19) 0.059(2) 0.075(2) -0.0074(18) 0.0295(18) 0.0018(16)
C12 0.0399(16) 0.0443(17) 0.077(2) -0.0005(15) 0.0147(15) 0.0021(13)
C13 0.0349(14) 0.0352(14) 0.0518(16) -0.0024(12) 0.0065(12) 0.0016(11)
C14 0.0406(16) 0.0503(18) 0.062(2) -0.0075(15) -0.0007(14) 0.0012(13)
C15 0.0337(15) 0.0531(19) 0.082(2) -0.0050(17) -0.0010(15) 0.0016(13)
C16 0.0344(15) 0.0461(17) 0.085(2) 0.0005(16) 0.0178(15) 0.0003(13)
C17 0.0454(17) 0.0453(17) 0.065(2) 0.0008(14) 0.0175(15) 0.0012(13)
C18 0.0349(14) 0.0352(14) 0.0570(17) 0.0010(12) 0.0084(12) -0.0012(11)
C19 0.088(3) 0.059(2) 0.103(4) 0.021(2) -0.007(3) -0.026(2)
C20 0.163(6) 0.064(3) 0.118(5) -0.019(3) -0.007(4) -0.006(4)
C21 0.077(3) 0.095(3) 0.085(3) 0.027(3) 0.038(2) 0.009(2)
C22 0.161(7) 0.144(6) 0.088(4) -0.028(4) 0.060(4) -0.002(5)
C23 0.055(2) 0.086(3) 0.070(2) 0.032(2) 0.0051(18) -0.0002(19)
C24 0.080(3) 0.100(4) 0.094(3) 0.051(3) 0.011(3) 0.012(3)
C28 0.103(4) 0.047(2) 0.222(8) 0.001(3) 0.077(5) -0.005(2)
C30 0.139(5) 0.130(5) 0.069(3) -0.010(3) 0.030(3) 0.026(4)
C33 0.099(4) 0.070(3) 0.080(3) -0.024(2) -0.025(3) 0.004(2)
C34 0.083(3) 0.117(4) 0.061(2) 0.006(3) -0.008(2) 0.009(3)
C35 0.116(5) 0.119(5) 0.125(5) -0.072(4) -0.011(4) 0.047(4)
C36 0.082(3) 0.078(3) 0.156(5) -0.032(3) -0.003(3) 0.031(3)
C31 0.149(6) 0.061(3) 0.165(6) 0.018(3) -0.055(5) -0.037(3)

loop_
_atom_type_symbol
_atom_type_description
_atom_type_scat_dispersion_real
_atom_type_scat_dispersion_imag
_atom_type_scat_source
C C 0.0033 0.0016 'International Tables Vol C Tables 4.2.6.8 and 6.1.1.4'
H H 0 0 'International Tables Vol C Tables 4.2.6.8 and 6.1.1.4'
F F 0.0171 0.0103 'International Tables Vol C Tables 4.2.6.8 and 6.1.1.4'
P P 0.1023 0.0942 'International Tables Vol C Tables 4.2.6.8 and 6.1.1.4'
Ni Ni 0.3393 1.1124 'International Tables Vol C Tables 4.2.6.8 and 6.1.1.4'

loop_
_geom_angle_atom_site_label_1
_geom_angle_atom_site_label_2
_geom_angle_atom_site_label_3
_geom_angle
C18 Ni1 C1 108.53(12)
C18 Ni1 P1 105.16(9)
C1 Ni1 P1 145.79(9)
C18 Ni1 C2 130.09(12)
C1 Ni1 C2 39.74(12)
P1 Ni1 C2 110.76(9)
C18 Ni1 Ni2 56.19(9)
C1 Ni1 Ni2 53.02(9)
P1 Ni1 Ni2 161.17(3)
C2 Ni1 Ni2 86.06(9)
C1 Ni2 C8 86.48(13)
C1 Ni2 C18 102.73(12)
C8 Ni2 C18 133.61(12)
C1 Ni2 C13 132.28(11)
C8 Ni2 C13 101.46(12)
C18 Ni2 C13 40.33(12)
C1 Ni2 P2 106.04(8)
C8 Ni2 P2 102.66(8)
C18 Ni2 P2 117.46(9)
C13 Ni2 P2 117.47(9)
C1 Ni2 Ni1 52.58(8)
C8 Ni2 Ni1 115.13(9)
C18 Ni2 Ni1 50.75(9)
C13 Ni2 Ni1 82.49(9)
P2 Ni2 Ni1 132.88(3)
C1 Ni2 Ni3 111.47(9)
C8 Ni2 Ni3 52.18(8)
C18 Ni2 Ni3 82.80(9)
C13 Ni2 Ni3 50.48(8)
P2 Ni2 Ni3 131.71(3)
Ni1 Ni2 Ni3 94.54(3)
C13 Ni3 C8 108.20(12)
C13 Ni3 P3 106.96(9)
C8 Ni3 P3 143.59(9)
C13 Ni3 C9 126.01(12)
C8 Ni3 C9 38.68(12)
P3 Ni3 C9 109.87(9)
C13 Ni3 Ni2 56.35(9)
C8 Ni3 Ni2 53.21(9)
P3 Ni3 Ni2 163.11(4)
C9 Ni3 Ni2 84.66(8)
C19 P1 C23 104.5(2)
C19 P1 C21 102.8(3)
C23 P1 C21 103.9(2)
C19 P1 Ni1 114.33(16)
C23 P1 Ni1 113.22(13)
C21 P1 Ni1 116.69(16)
C27 P2 C29 102.5(3)
C25B P2 C27B 105.9(7)
C27 P2 C25 108.4(3)
C29 P2 C25 99.2(3)
C25B P2 C29B 101.2(8)
C27B P2 C29B 97.1(8)
C27 P2 Ni2 121.3(2)
C25B P2 Ni2 117.6(5)
C29 P2 Ni2 115.9(2)
C27B P2 Ni2 116.5(5)
C25 P2 Ni2 107.2(2)
C29B P2 Ni2 115.6(6)
C31 P3 C35 103.9(4)
C31 P3 C33 102.7(3)
C35 P3 C33 101.7(3)
C31 P3 Ni3 119.5(3)
C35 P3 Ni3 111.1(2)
C33 P3 Ni3 115.75(15)
C2 C1 C6 116.2(3)
C2 C1 Ni1 79.05(18)
C6 C1 Ni1 125.0(2)
C2 C1 Ni2 132.7(2)
C6 C1 Ni2 111.1(2)
Ni1 C1 Ni2 74.40(10)
C3 C2 C1 120.8(3)
C3 C2 Ni1 129.4(2)
C1 C2 Ni1 61.21(16)
C4 C3 F1 119.8(3)
C4 C3 C2 121.2(3)
F1 C3 C2 118.9(4)
F2 C4 C3 119.7(4)
F2 C4 C5 119.4(4)
C3 C4 C5 120.9(3)
C4 C5 C6 120.3(3)
C5 C6 C1 120.7(3)
C5 C6 C7 123.8(3)
C1 C6 C7 115.5(3)
C12 C7 C8 120.3(3)
C12 C7 C6 123.6(3)
C8 C7 C6 116.1(3)
C9 C8 C7 116.9(3)
C9 C8 Ni3 81.51(19)
C7 C8 Ni3 120.1(2)
C9 C8 Ni2 132.4(2)
C7 C8 Ni2 110.7(2)
Ni3 C8 Ni2 74.62(10)
C10 C9 C8 120.8(3)
C10 C9 Ni3 127.9(2)
C8 C9 Ni3 59.81(16)
F3 C10 C11 119.7(3)
F3 C10 C9 119.5(4)
C11 C10 C9 120.8(3)
F4 C11 C10 119.3(4)
F4 C11 C12 119.5(4)
C10 C11 C12 121.2(3)
C11 C12 C7 119.9(3)
C14 C13 C18 119.4(3)
C14 C13 Ni3 117.4(2)
C18 C13 Ni3 123.1(2)
C14 C13 Ni2 135.2(2)
C18 C13 Ni2 69.62(16)
Ni3 C13 Ni2 73.17(10)
C15 C14 C13 119.7(3)
F5 C15 C14 121.1(4)
F5 C15 C16 117.9(3)
C14 C15 C16 120.9(3)
C17 C16 F6 120.6(3)
C17 C16 C15 121.6(3)
F6 C16 C15 117.7(3)
C16 C17 C18 120.6(3)
C13 C18 C17 117.7(3)
C13 C18 Ni1 122.1(2)
C17 C18 Ni1 120.0(2)
C13 C18 Ni2 70.05(17)
C17 C18 Ni2 135.6(2)
Ni1 C18 Ni2 73.05(10)
C20 C19 P1 112.0(4)
C22 C21 P1 112.3(4)
C24 C23 P1 117.8(3)
C28 C27 P2 118.2(5)
C30 C29 P2 110.5(4)
C34 C33 P3 114.0(3)
C36 C35 P3 112.9(4)
C32B C31 P3 115.2(8)
C32A C31 P3 126.5(7)
C26B C25B P2 107.3(11)
C30 C29B P2 111.0(13)
C28 C27B P2 120.4(12)
C26 C25 P2 115.9(5)

loop_
_geom_bond_atom_site_label_1
_geom_bond_atom_site_label_2
_geom_bond_distance
Ni1 C18 1.927(3)
Ni1 C1 1.962(3)
Ni1 P1 2.1684(9)
Ni1 C2 2.198(3)
Ni1 Ni2 2.3798(6)
Ni2 C1 1.974(3)
Ni2 C8 1.980(3)
Ni2 C18 2.067(3)
Ni2 C13 2.073(3)
Ni2 P2 2.1720(10)
Ni2 Ni3 2.3834(6)
Ni3 C13 1.921(3)
Ni3 C8 1.953(3)
Ni3 P3 2.1685(10)
Ni3 C9 2.234(3)
P1 C19 1.830(5)
P1 C23 1.836(4)
P1 C21 1.837(4)
P2 C27 1.772(7)
P2 C25B 1.789(17)
P2 C29 1.855(7)
P2 C27B 1.930(18)
P2 C25 1.977(7)
P2 C29B 1.99(2)
P3 C31 1.825(6)
P3 C35 1.846(6)
P3 C33 1.858(5)
F1 C3 1.359(4)
F2 C4 1.352(4)
F3 C10 1.359(4)
F4 C11 1.359(4)
F5 C15 1.355(4)
F6 C16 1.369(4)
C1 C2 1.432(5)
C1 C6 1.438(4)
C2 C3 1.395(5)
C3 C4 1.355(6)
C4 C5 1.380(5)
C5 C6 1.398(4)
C6 C7 1.458(4)
C7 C12 1.401(4)
C7 C8 1.437(4)
C8 C9 1.412(4)
C9 C10 1.394(5)
C10 C11 1.359(6)
C11 C12 1.375(5)
C13 C14 1.425(4)
C13 C18 1.427(4)
C14 C15 1.365(5)
C15 C16 1.380(5)
C16 C17 1.352(5)
C17 C18 1.429(4)
C19 C20 1.510(8)
C21 C22 1.505(8)
C23 C24 1.516(5)
C27 C28 1.501(9)
C28 C27B 1.290(18)
C29 C30 1.545(8)
C30 C29B 1.38(2)
C33 C34 1.500(7)
C35 C36 1.470(7)
C31 C32B 1.222(14)
C31 C32A 1.446(12)
C25B C26B 1.48(2)
C26 C25 1.492(10)
